data_7235128
loop_
_publ_author_name
'N. A. Artiukhova'
'G. V. Romanenko'
'A. S. Bogomyakov'
'I. Yu. Barskaya'
'S. L. Veber'
'M. V. Fedin'
'K. Yu. Maryunina'
'K. Inoue'
'V. I. Ovcharenko'

_publ_section_title
;
 Cu(ii) complex with nitronyl nitroxide whose paramagnetism is suppressed
 by temperature decrease and/or pressure increase
;
_journal_name_full 'Journal of Materials Chemistry C'
_journal_page_first 11157
_journal_page_last 11163
_journal_paper_doi 10.1039/C6TC03216H
_journal_volume 4
_journal_year 2016
_chemical_formula_sum 'C26 H25 Cu F12 N4 O6'
_chemical_formula_weight 781.04
_space_group_crystal_system monoclinic
_space_group_IT_number 14
_space_group_name_Hall '-P 2yn'
_space_group_name_H-M_alt 'P 1 21/n 1'
_atom_sites_solution_hydrogens geom
_cell_angle_alpha 90
_cell_angle_beta 110.803(2)
_cell_angle_gamma 90
_cell_formula_units_Z 4
_cell_length_a 12.9049(6)
_cell_length_b 15.4562(7)
_cell_length_c 16.6873(8)
_cell_measurement_reflns_used 9897
_cell_measurement_temperature 150(2)
_cell_measurement_theta_max 27.83
_cell_measurement_theta_min 2.61
_cell_volume 3111.5(3)
_computing_cell_refinement 'Bruker SAINT'
_computing_data_collection 'Bruker APEX2'
_computing_data_reduction 'Bruker SAINT'
_computing_molecular_graphics 'Bruker SHELXTL'
_computing_publication_material 'Bruker SHELXTL'
_computing_structure_refinement 'SHELXL-2014/6 (Sheldrick, 2014)'
_computing_structure_solution 'SHELXS-97 (Sheldrick, 2008)'
_diffrn_ambient_temperature 150(2)
_diffrn_measured_fraction_theta_full 0.999
_diffrn_measured_fraction_theta_max 0.990
_diffrn_measurement_device_type 'Bruker APEX-II CCD'
_diffrn_measurement_method '\f and \w scans'
_diffrn_radiation_type MoK\a
_diffrn_radiation_wavelength 0.71073
_diffrn_reflns_av_R_equivalents 0.0421
_diffrn_reflns_av_unetI/netI 0.0454
_diffrn_reflns_Laue_measured_fraction_full 0.999
_diffrn_reflns_Laue_measured_fraction_max 0.990
_diffrn_reflns_limit_h_max 15
_diffrn_reflns_limit_h_min -17
_diffrn_reflns_limit_k_max 15
_diffrn_reflns_limit_k_min -20
_diffrn_reflns_limit_l_max 22
_diffrn_reflns_limit_l_min -21
_diffrn_reflns_number 27313
_diffrn_reflns_point_group_measured_fraction_full 0.999
_diffrn_reflns_point_group_measured_fraction_max 0.990
_diffrn_reflns_theta_full 25.242
_diffrn_reflns_theta_max 28.155
_diffrn_reflns_theta_min 1.729
_exptl_absorpt_coefficient_mu 0.821
_exptl_absorpt_correction_T_max 0.4071
_exptl_absorpt_correction_T_min 0.3347
_exptl_absorpt_correction_type multi-scan
_exptl_absorpt_process_details sadabs
_exptl_crystal_colour dark
_exptl_crystal_density_diffrn 1.667
_exptl_crystal_description bulk
_exptl_crystal_F_000 1576
_exptl_crystal_preparation 'Magnetic properties'
_exptl_crystal_size_max 0.28
_exptl_crystal_size_mid 0.24
_exptl_crystal_size_min 0.18
_refine_diff_density_max 0.441
_refine_diff_density_min -0.428
_refine_diff_density_rms 0.062
_refine_ls_extinction_coef .
_refine_ls_extinction_method none
_refine_ls_goodness_of_fit_ref 1.033
_refine_ls_hydrogen_treatment constr
_refine_ls_matrix_type full
_refine_ls_number_parameters 532
_refine_ls_number_reflns 7556
_refine_ls_number_restraints 0
_refine_ls_restrained_S_all 1.033
_refine_ls_R_factor_all 0.0610
_refine_ls_R_factor_gt 0.0408
_refine_ls_shift/su_max 0.001
_refine_ls_shift/su_mean 0.000
_refine_ls_structure_factor_coef Fsqd
_refine_ls_weighting_details 'w=1/[\s^2^(Fo^2^)+(0.0618P)^2^] where P=(Fo^2^+2Fc^2^)/3'
_refine_ls_weighting_scheme calc
_refine_ls_wR_factor_gt 0.1061
_refine_ls_wR_factor_ref 0.1130
_reflns_Friedel_coverage 0.000
_reflns_Friedel_fraction_full .
_reflns_Friedel_fraction_max .
_reflns_number_gt 5419
_reflns_number_total 7556
_reflns_threshold_expression 'I > 2\s(I)'
_cod_data_source_file J-Mater-Chem-C-2016-4-11157.cif
_cod_data_source_block 87b-150s
_cod_original_sg_symbol_H-M 'P 21/n'
_cod_database_code 7235128
_shelx_space_group_comment
; 
The symmetry employed for this shelxl refinement is uniquely defined 
by the following loop, which should always be used as a source of 
symmetry information in preference to the above space-group names. 
They are only intended as comments. 
;
_shelxl_version_number 2014/6

loop_
_space_group_symop_operation_xyz
'x, y, z'
'-x+1/2, y+1/2, -z+1/2'
'-x, -y, -z'
'x-1/2, -y-1/2, z-1/2'

loop_
_atom_site_label
_atom_site_type_symbol
_atom_site_fract_x
_atom_site_fract_y
_atom_site_fract_z
_atom_site_U_iso_or_equiv
_atom_site_adp_type
_atom_site_occupancy
_atom_site_site_symmetry_order
_atom_site_calc_flag
_atom_site_refinement_flags_posn
_atom_site_refinement_flags_adp
_atom_site_refinement_flags_occupancy
_atom_site_disorder_assembly
_atom_site_disorder_group
Cu1 Cu 0.82039(2) 0.56697(2) 0.69289(2) 0.02608(9) Uani 1 1 d . . . . .
O1 O 0.75891(12) 0.54761(9) 0.56856(9) 0.0286(3) Uani 1 1 d . . . . .
C1 C 0.6370(2) 0.54619(16) 0.42589(14) 0.0361(5) Uani 1 1 d . . . . .
F1 F 0.6803(13) 0.6034(9) 0.3856(10) 0.088(4) Uani 0.5 1 d . . P A 1
F2 F 0.5287(7) 0.5475(8) 0.3831(7) 0.058(2) Uani 0.5 1 d . . P A 1
F3 F 0.6733(10) 0.4688(7) 0.4153(7) 0.090(4) Uani 0.5 1 d . . P A 1
F1A F 0.7063(11) 0.5766(8) 0.3957(8) 0.061(2) Uani 0.5 1 d . . P A 2
F2A F 0.5366(8) 0.5652(8) 0.3751(8) 0.083(4) Uani 0.5 1 d . . P A 2
F3A F 0.6460(9) 0.4613(5) 0.4233(6) 0.0472(18) Uani 0.5 1 d . . P A 2
C2 C 0.66464(18) 0.57254(13) 0.52009(13) 0.0263(5) Uani 1 1 d . . . . .
C3 C 0.58731(18) 0.61990(14) 0.54117(13) 0.0307(5) Uani 1 1 d . . . . .
H3A H 0.5179 0.6324 0.4979 0.037 Uiso 1 1 calc R U . . .
C4 C 0.60820(17) 0.64990(13) 0.62411(14) 0.0276(5) Uani 1 1 d . . . . .
C5 C 0.52075(19) 0.70612(16) 0.64166(14) 0.0343(5) Uani 1 1 d . . . . .
F4 F 0.49572(11) 0.67402(9) 0.70677(8) 0.0460(4) Uani 1 1 d . . . . .
F5 F 0.55944(11) 0.78642(9) 0.66294(9) 0.0471(4) Uani 1 1 d . . . . .
F6 F 0.42656(11) 0.71355(9) 0.57492(9) 0.0448(4) Uani 1 1 d . . . . .
O2 O 0.69319(12) 0.63835(9) 0.68922(9) 0.0298(3) Uani 1 1 d . . . . .
O3 O 0.94982(12) 0.49731(9) 0.69878(9) 0.0289(3) Uani 1 1 d . . . . .
C6 C 1.1163(2) 0.4218(2) 0.75518(18) 0.0538(8) Uani 1 1 d . . . . .
F7 F 1.0585(4) 0.3507(2) 0.7128(3) 0.0464(10) Uani 0.5 1 d . . P B 1
F8 F 1.1779(6) 0.3891(6) 0.8301(3) 0.085(3) Uani 0.5 1 d . . P B 1
F9 F 1.1678(4) 0.4499(3) 0.7170(4) 0.0594(14) Uani 0.5 1 d . . P B 1
F7A F 1.1556(8) 0.3649(6) 0.8117(6) 0.126(4) Uani 0.5 1 d . . P B 2
F8A F 1.2129(5) 0.4695(5) 0.7556(5) 0.108(3) Uani 0.5 1 d . . P B 2
F9A F 1.0937(6) 0.3891(6) 0.6793(4) 0.189(4) Uani 0.5 1 d . . P B 2
C7 C 1.03083(19) 0.48431(15) 0.76638(14) 0.0347(5) Uani 1 1 d . . . . .
C8 C 1.0515(2) 0.51929(16) 0.84755(15) 0.0448(6) Uani 1 1 d . . . . .
H8A H 1.1178 0.5041 0.8930 0.054 Uiso 1 1 calc R U . . .
C9 C 0.9784(2) 0.57507(14) 0.86337(14) 0.0345(5) Uani 1 1 d . . . . .
C10 C 1.0096(2) 0.61573(19) 0.95343(17) 0.0540(7) Uani 1 1 d . . . . .
F10 F 1.02508(14) 0.70075(10) 0.94763(10) 0.0687(5) Uani 1 1 d . . . . .
F11 F 1.10081(16) 0.58373(12) 1.00976(10) 0.0843(6) Uani 1 1 d . . . . .
F12 F 0.92835(16) 0.60599(12) 0.98410(10) 0.0748(5) Uani 1 1 d . . . . .
O4 O 0.88565(13) 0.59970(9) 0.81361(9) 0.0296(3) Uani 1 1 d . . . . .
O1R O 0.57510(12) 0.19185(9) 0.82018(10) 0.0353(4) Uani 1 1 d . . . . .
N2R N 0.58334(14) 0.25383(11) 0.87408(11) 0.0310(4) Uani 1 1 d . . . . .
C3R C 0.5252(2) 0.25121(15) 0.93783(17) 0.0413(6) Uani 1 1 d . . . . .
C4R C 0.4003(2) 0.26360(18) 0.8851(2) 0.0648(9) Uani 1 1 d . . . . .
H4RA H 0.3757 0.3198 0.9006 0.078 Uiso 1 1 calc R U . C 1
H4RB H 0.3897 0.2656 0.8234 0.078 Uiso 1 1 calc R U . C 1
C5R C 0.3281(7) 0.1915(6) 0.9001(6) 0.051(2) Uani 0.5 1 d . . P D 1
H5RA H 0.3030 0.2050 0.9483 0.062 Uiso 0.5 1 calc R U P D 1
H5RB H 0.2630 0.1790 0.8480 0.062 Uiso 0.5 1 calc R U P D 1
C6R C 0.4106(10) 0.1193(8) 0.9215(5) 0.047(2) Uani 0.5 1 d . . P D 1
H6RA H 0.4139 0.0930 0.8684 0.056 Uiso 0.5 1 calc R U P D 1
H6RB H 0.3893 0.0739 0.9546 0.056 Uiso 0.5 1 calc R U P D 1
C5RA C 0.3612(6) 0.1757(7) 0.8845(5) 0.057(2) Uani 0.5 1 d . . P D 2
H5RC H 0.3586 0.1476 0.8305 0.068 Uiso 0.5 1 calc R U P D 2
H5RD H 0.2845 0.1777 0.8844 0.068 Uiso 0.5 1 calc R U P D 2
C6RA C 0.4307(10) 0.1200(9) 0.9591(5) 0.060(3) Uani 0.5 1 d . . P D 2
H6RC H 0.4030 0.1219 1.0073 0.072 Uiso 0.5 1 calc R U P D 2
H6RD H 0.4340 0.0592 0.9416 0.072 Uiso 0.5 1 calc R U P D 2
C7R C 0.5332(2) 0.16151(16) 0.97959(18) 0.0514(7) Uani 1 1 d . . . . .
H7RA H 0.5421 0.1661 1.0409 0.062 Uiso 1 1 calc R U . D 1
H7RB H 0.5951 0.1272 0.9742 0.062 Uiso 1 1 calc R U . D 1
C8R C 0.5827(2) 0.32684(15) 0.99596(17) 0.0483(7) Uani 1 1 d . . . . .
C9R C 0.5130(3) 0.3777(2) 1.0376(3) 0.0897(14) Uani 1 1 d . . . . .
H9RA H 0.4544 0.3409 1.0452 0.108 Uiso 1 1 calc R U . E 1
H9RB H 0.4783 0.4290 1.0029 0.108 Uiso 1 1 calc R U . E 1
C10R C 0.6381(8) 0.3329(7) 1.1437(5) 0.072(2) Uani 0.5 1 d . . P F 1
H10A H 0.5761 0.2937 1.1406 0.086 Uiso 0.5 1 calc R U P F 1
H10B H 0.6957 0.3277 1.2015 0.086 Uiso 0.5 1 calc R U P F 1
C11R C 0.605(2) 0.4067(8) 1.1313(12) 0.119(8) Uani 0.5 1 d . . P F 1
H11A H 0.6613 0.4482 1.1267 0.142 Uiso 0.5 1 calc R U P F 1
H11B H 0.5716 0.4275 1.1727 0.142 Uiso 0.5 1 calc R U P F 1
C10A C 0.578(2) 0.4118(12) 1.1134(13) 0.145(8) Uani 0.5 1 d . . P F 2
H10C H 0.5372 0.4159 1.1532 0.174 Uiso 0.5 1 calc R U P F 2
H10D H 0.6032 0.4705 1.1047 0.174 Uiso 0.5 1 calc R U P F 2
C11A C 0.7051(6) 0.3356(6) 1.1602(5) 0.068(3) Uani 0.5 1 d . . P F 2
H11C H 0.7757 0.3666 1.1891 0.082 Uiso 0.5 1 calc R U P F 2
H11D H 0.6939 0.2894 1.1974 0.082 Uiso 0.5 1 calc R U P F 2
C12R C 0.6904(3) 0.3052(2) 1.07027(18) 0.0722(10) Uani 1 1 d . . . . .
H12A H 0.7537 0.3418 1.0712 0.087 Uiso 1 1 calc R U . F 1
H12B H 0.7105 0.2432 1.0726 0.087 Uiso 1 1 calc R U . F 1
N13R N 0.61396(16) 0.38180(12) 0.93411(12) 0.0359(5) Uani 1 1 d . . . . .
O14R O 0.64508(15) 0.46035(11) 0.94935(11) 0.0482(5) Uani 1 1 d . . . . .
C15R C 0.62160(17) 0.33352(14) 0.86901(13) 0.0273(5) Uani 1 1 d . . . . .
C16R C 0.66460(16) 0.36282(13) 0.80523(12) 0.0243(4) Uani 1 1 d . . . . .
C17R C 0.70707(17) 0.44434(13) 0.79694(13) 0.0265(5) Uani 1 1 d . . . . .
H17A H 0.7117 0.4918 0.8342 0.032 Uiso 1 1 calc R U . . .
N18R N 0.74006(15) 0.44651(11) 0.72997(10) 0.0265(4) Uani 1 1 d . . . . .
N19R N 0.71976(14) 0.36588(11) 0.69562(10) 0.0258(4) Uani 1 1 d . . . . .
C20R C 0.7471(2) 0.34426(15) 0.61929(13) 0.0382(6) Uani 1 1 d . . . . .
H20A H 0.6811 0.3551 0.5674 0.046 Uiso 1 1 calc R U . . .
H20B H 0.8067 0.3834 0.6171 0.046 Uiso 1 1 calc R U . . .
C21R C 0.7828(3) 0.25520(19) 0.61725(19) 0.0738(10) Uani 1 1 d . . . . .
H21A H 0.7994 0.2457 0.5650 0.111 Uiso 1 1 calc R U . . .
H21B H 0.8495 0.2442 0.6676 0.111 Uiso 1 1 calc R U . . .
H21C H 0.7236 0.2158 0.6178 0.111 Uiso 1 1 calc R U . . .
C22R C 0.67396(16) 0.31431(13) 0.73822(12) 0.0254(4) Uani 1 1 d . . . . .
H22A H 0.6521 0.2558 0.7251 0.030 Uiso 1 1 calc R U . . .

loop_
_atom_site_aniso_label
_atom_site_aniso_U_11
_atom_site_aniso_U_22
_atom_site_aniso_U_33
_atom_site_aniso_U_23
_atom_site_aniso_U_13
_atom_site_aniso_U_12
Cu1 0.03074(17) 0.02459(16) 0.02615(14) 0.00110(11) 0.01406(12) 0.00406(11)
O1 0.0327(9) 0.0302(8) 0.0266(7) 0.0036(6) 0.0149(7) 0.0080(7)
C1 0.0383(14) 0.0395(15) 0.0308(11) 0.0016(11) 0.0125(11) 0.0073(12)
F1 0.150(11) 0.084(7) 0.045(4) 0.002(4) 0.053(6) -0.049(6)
F2 0.034(3) 0.101(4) 0.028(3) -0.006(3) -0.002(2) -0.008(3)
F3 0.108(7) 0.103(7) 0.044(4) -0.013(4) 0.008(4) 0.074(5)
F1A 0.080(4) 0.084(7) 0.035(3) -0.010(4) 0.040(3) -0.035(4)
F2A 0.074(6) 0.138(8) 0.031(3) 0.009(4) 0.012(3) 0.076(6)
F3A 0.081(5) 0.025(2) 0.034(2) -0.0121(18) 0.019(2) -0.003(3)
C2 0.0324(12) 0.0215(11) 0.0285(10) 0.0036(9) 0.0150(10) -0.0013(9)
C3 0.0279(12) 0.0313(13) 0.0333(11) 0.0035(10) 0.0114(10) 0.0068(10)
C4 0.0308(12) 0.0188(11) 0.0385(12) 0.0036(9) 0.0186(10) -0.0001(9)
C5 0.0334(13) 0.0355(14) 0.0366(12) 0.0014(11) 0.0157(11) 0.0039(11)
F4 0.0473(8) 0.0538(9) 0.0490(8) 0.0014(7) 0.0319(7) 0.0056(7)
F5 0.0479(9) 0.0286(8) 0.0687(10) -0.0083(7) 0.0255(8) 0.0059(7)
F6 0.0336(8) 0.0529(9) 0.0481(8) -0.0032(7) 0.0149(7) 0.0124(7)
O2 0.0345(9) 0.0264(8) 0.0331(8) 0.0015(7) 0.0175(7) 0.0045(7)
O3 0.0299(8) 0.0261(8) 0.0316(7) -0.0010(7) 0.0121(7) 0.0022(7)
C6 0.0499(18) 0.056(2) 0.0435(15) -0.0148(15) 0.0018(14) 0.0178(15)
F7 0.061(2) 0.0224(16) 0.068(3) -0.0061(16) 0.037(2) 0.0083(15)
F8 0.082(4) 0.109(6) 0.0358(19) -0.009(3) -0.014(2) 0.074(4)
F9 0.049(3) 0.051(3) 0.100(4) -0.002(3) 0.053(3) -0.002(2)
F7A 0.129(7) 0.074(5) 0.232(10) 0.082(6) 0.134(7) 0.069(4)
F8A 0.069(4) 0.091(4) 0.193(7) -0.057(4) 0.084(5) -0.011(3)
F9A 0.104(5) 0.258(9) 0.128(6) -0.141(6) -0.055(4) 0.126(6)
C7 0.0363(13) 0.0257(13) 0.0394(12) -0.0022(10) 0.0100(11) 0.0034(10)
C8 0.0431(15) 0.0424(16) 0.0353(12) -0.0082(11) -0.0028(11) 0.0123(12)
C9 0.0470(15) 0.0242(12) 0.0314(11) -0.0020(10) 0.0127(11) -0.0018(11)
C10 0.067(2) 0.0462(18) 0.0392(14) -0.0145(13) 0.0068(15) 0.0048(15)
F10 0.0872(12) 0.0446(10) 0.0672(11) -0.0299(8) 0.0189(10) -0.0098(9)
F11 0.0969(14) 0.0873(14) 0.0397(9) -0.0204(9) -0.0113(9) 0.0302(11)
F12 0.1046(14) 0.0863(13) 0.0453(9) -0.0203(9) 0.0412(10) -0.0122(12)
O4 0.0385(9) 0.0238(8) 0.0307(8) -0.0024(7) 0.0175(7) -0.0028(7)
O1R 0.0409(9) 0.0227(8) 0.0508(9) -0.0048(7) 0.0267(8) 0.0001(7)
N2R 0.0344(10) 0.0239(10) 0.0441(11) 0.0001(8) 0.0255(9) 0.0026(8)
C3R 0.0498(15) 0.0274(13) 0.0679(16) 0.0038(12) 0.0471(14) 0.0033(11)
C4R 0.0516(18) 0.0398(17) 0.127(3) -0.0010(17) 0.061(2) 0.0007(14)
C5R 0.050(4) 0.063(5) 0.066(4) -0.015(3) 0.052(4) -0.016(3)
C6R 0.069(7) 0.035(4) 0.049(5) -0.003(5) 0.037(6) -0.022(4)
C5RA 0.041(5) 0.069(6) 0.059(5) -0.006(4) 0.016(4) -0.023(4)
C6RA 0.061(5) 0.045(5) 0.076(7) 0.011(7) 0.027(6) -0.013(4)
C7R 0.0751(19) 0.0295(14) 0.0757(18) 0.0030(13) 0.0587(17) -0.0027(13)
C8R 0.080(2) 0.0285(13) 0.0631(17) -0.0042(12) 0.0584(16) -0.0074(13)
C9R 0.154(4) 0.0402(18) 0.142(3) -0.023(2) 0.135(3) -0.024(2)
C10R 0.107(7) 0.080(7) 0.033(4) -0.008(4) 0.029(5) 0.002(6)
C11R 0.30(2) 0.027(5) 0.080(8) -0.015(5) 0.138(12) -0.044(9)
C10A 0.282(19) 0.122(12) 0.081(9) 0.021(7) 0.126(12) 0.096(11)
C11A 0.090(6) 0.067(5) 0.040(4) 0.010(3) 0.014(4) -0.044(6)
C12R 0.123(3) 0.054(2) 0.0469(16) 0.0046(15) 0.0396(19) -0.014(2)
N13R 0.0486(12) 0.0245(11) 0.0492(11) -0.0029(9) 0.0352(10) -0.0023(9)
O14R 0.0767(13) 0.0273(9) 0.0602(11) -0.0104(8) 0.0486(10) -0.0102(9)
C15R 0.0279(11) 0.0234(11) 0.0364(11) 0.0006(9) 0.0184(10) 0.0026(9)
C16R 0.0242(11) 0.0215(11) 0.0291(10) 0.0025(9) 0.0118(9) 0.0033(9)
C17R 0.0302(11) 0.0245(12) 0.0288(10) -0.0017(9) 0.0154(9) 0.0000(9)
N18R 0.0336(10) 0.0212(10) 0.0271(9) -0.0021(7) 0.0139(8) -0.0015(8)
N19R 0.0316(10) 0.0236(9) 0.0237(8) 0.0007(7) 0.0115(8) 0.0026(8)
C20R 0.0562(16) 0.0354(14) 0.0281(11) -0.0029(10) 0.0212(11) 0.0035(12)
C21R 0.135(3) 0.0517(19) 0.0663(19) 0.0161(15) 0.075(2) 0.0380(19)
C22R 0.0279(11) 0.0190(11) 0.0289(10) 0.0018(9) 0.0098(9) -0.0005(9)

loop_
_atom_type_symbol
_atom_type_description
_atom_type_scat_dispersion_real
_atom_type_scat_dispersion_imag
_atom_type_scat_source
C C 0.0033 0.0016 'International Tables Vol C Tables 4.2.6.8 and 6.1.1.4'
H H 0.0000 0.0000 'International Tables Vol C Tables 4.2.6.8 and 6.1.1.4'
N N 0.0061 0.0033 'International Tables Vol C Tables 4.2.6.8 and 6.1.1.4'
O O 0.0106 0.0060 'International Tables Vol C Tables 4.2.6.8 and 6.1.1.4'
F F 0.0171 0.0103 'International Tables Vol C Tables 4.2.6.8 and 6.1.1.4'
Cu Cu 0.3201 1.2651 'International Tables Vol C Tables 4.2.6.8 and 6.1.1.4'

loop_
_geom_angle_atom_site_label_1
_geom_angle_atom_site_label_2
_geom_angle_atom_site_label_3
_geom_angle
_geom_angle_site_symmetry_1
_geom_angle_site_symmetry_3
O4 Cu1 O3 92.46(6) . .
O4 Cu1 O2 86.34(6) . .
O3 Cu1 O2 178.65(6) . .
O4 Cu1 O1 173.41(6) . .
O3 Cu1 O1 89.23(6) . .
O2 Cu1 O1 91.89(6) . .
O4 Cu1 N18R 90.15(6) . .
O3 Cu1 N18R 89.96(6) . .
O2 Cu1 N18R 90.66(6) . .
O1 Cu1 N18R 96.22(6) . .
O4 Cu1 O1R 80.55(6) . 2_656
O3 Cu1 O1R 87.14(5) . 2_656
O2 Cu1 O1R 92.05(5) . 2_656
O1 Cu1 O1R 93.18(6) . 2_656
N18R Cu1 O1R 170.12(6) . 2_656
C2 O1 Cu1 124.61(13) . .
F1A C1 F2A 109.7(9) . .
F1A C1 F3A 105.8(7) . .
F2A C1 F3A 106.4(8) . .
F3 C1 F2 107.4(8) . .
F3 C1 F1 107.3(8) . .
F2 C1 F1 105.5(9) . .
F1A C1 C2 111.6(7) . .
F2A C1 C2 114.9(5) . .
F3A C1 C2 107.8(5) . .
F3 C1 C2 114.4(5) . .
F2 C1 C2 111.4(5) . .
F1 C1 C2 110.5(7) . .
O1 C2 C3 128.33(19) . .
O1 C2 C1 113.35(18) . .
C3 C2 C1 118.3(2) . .
O1 C2 Cu1 34.24(9) . .
C3 C2 Cu1 94.11(13) . .
C1 C2 Cu1 147.57(15) . .
C2 C3 C4 121.9(2) . .
O2 C4 C3 128.00(19) . .
O2 C4 C5 113.10(18) . .
C3 C4 C5 118.88(19) . .
O2 C4 Cu1 34.08(9) . .
C3 C4 Cu1 93.98(13) . .
C5 C4 Cu1 147.14(15) . .
F6 C5 F4 107.48(18) . .
F6 C5 F5 106.62(19) . .
F4 C5 F5 107.71(18) . .
F6 C5 C4 113.89(18) . .
F4 C5 C4 110.63(18) . .
F5 C5 C4 110.24(17) . .
C4 O2 Cu1 124.95(13) . .
C7 O3 Cu1 123.87(13) . .
F7A C6 F9A 110.5(6) . .
F9 C6 F8 113.2(5) . .
F9 C6 F7 109.3(4) . .
F8 C6 F7 102.4(5) . .
F7A C6 F8A 103.6(6) . .
F9A C6 F8A 95.6(6) . .
F9 C6 C7 114.3(4) . .
F7A C6 C7 117.9(4) . .
F9A C6 C7 116.4(3) . .
F8 C6 C7 110.1(4) . .
F7 C6 C7 106.6(3) . .
F8A C6 C7 109.6(3) . .
O3 C7 C8 128.6(2) . .
O3 C7 C6 113.54(19) . .
C8 C7 C6 117.9(2) . .
O3 C7 Cu1 34.77(9) . .
C8 C7 Cu1 93.92(15) . .
C6 C7 Cu1 148.11(16) . .
C9 C8 C7 121.6(2) . .
C9 C8 Cu1 60.78(13) . .
C7 C8 Cu1 60.84(13) . .
O4 C9 C8 128.7(2) . .
O4 C9 C10 112.4(2) . .
C8 C9 C10 118.9(2) . .
O4 C9 Cu1 34.34(9) . .
C8 C9 Cu1 94.43(14) . .
C10 C9 Cu1 146.62(17) . .
F11 C10 F12 108.1(2) . .
F11 C10 F10 107.6(2) . .
F12 C10 F10 107.3(2) . .
F11 C10 C9 113.6(2) . .
F12 C10 C9 111.1(2) . .
F10 C10 C9 108.9(2) . .
C9 O4 Cu1 124.53(14) . .
N2R O1R Cu1 138.31(13) . 2_646
O1R N2R C15R 125.33(17) . .
O1R N2R C3R 122.26(17) . .
C15R N2R C3R 110.89(17) . .
N2R C3R C8R 100.15(17) . .
N2R C3R C7R 112.02(18) . .
C8R C3R C7R 117.5(2) . .
N2R C3R C4R 105.9(2) . .
C8R C3R C4R 115.9(2) . .
C7R C3R C4R 104.9(2) . .
C5RA C4R C3R 100.3(4) . .
C5R C4R C3R 112.9(4) . .
C6R C5R C4R 99.2(6) . .
C5R C6R C7R 107.1(8) . .
C4R C5RA C6RA 115.0(7) . .
C7R C6RA C5RA 99.9(8) . .
C6RA C7R C3R 113.4(6) . .
C3R C7R C6R 101.1(5) . .
N13R C8R C3R 100.65(18) . .
N13R C8R C9R 111.5(2) . .
C3R C8R C9R 116.6(2) . .
N13R C8R C12R 107.0(2) . .
C3R C8R C12R 116.2(2) . .
C9R C8R C12R 104.7(3) . .
C10A C9R C8R 110.6(9) . .
C8R C9R C11R 103.1(7) . .
C11R C10R C12R 109.3(9) . .
C10R C11R C9R 89.8(9) . .
C9R C10A C11A 107.3(10) . .
C12R C11A C10A 89.9(7) . .
C11A C12R C8R 119.4(4) . .
C8R C12R C10R 93.0(4) . .
O14R N13R C15R 125.36(17) . .
O14R N13R C8R 123.01(18) . .
C15R N13R C8R 110.81(18) . .
N2R C15R N13R 108.86(17) . .
N2R C15R C16R 125.72(18) . .
N13R C15R C16R 125.42(19) . .
C22R C16R C17R 104.92(17) . .
C22R C16R C15R 126.44(19) . .
C17R C16R C15R 128.63(18) . .
N18R C17R C16R 111.04(18) . .
N18R C17R Cu1 36.57(9) . .
C16R C17R Cu1 147.59(14) . .
C17R N18R N19R 105.08(16) . .
C17R N18R Cu1 123.44(13) . .
N19R N18R Cu1 131.43(12) . .
C22R N19R N18R 112.22(15) . .
C22R N19R C20R 127.60(18) . .
N18R N19R C20R 120.18(16) . .
C21R C20R N19R 114.15(19) . .
N19R C22R C16R 106.73(18) . .

loop_
_geom_bond_atom_site_label_1
_geom_bond_atom_site_label_2
_geom_bond_distance
_geom_bond_site_symmetry_2
Cu1 O4 1.9540(14) .
Cu1 O3 1.9600(14) .
Cu1 O2 1.9606(14) .
Cu1 O1 1.9634(14) .
Cu1 N18R 2.3194(17) .
Cu1 O1R 2.4085(14) 2_656
O1 C2 1.258(2) .
C1 F1A 1.263(12) .
C1 F2A 1.305(10) .
C1 F3A 1.320(9) .
C1 F3 1.320(11) .
C1 F2 1.325(9) .
C1 F1 1.346(14) .
C1 C2 1.538(3) .
C2 C3 1.380(3) .
C3 C4 1.392(3) .
C4 O2 1.252(2) .
C4 C5 1.533(3) .
C5 F6 1.330(2) .
C5 F4 1.334(2) .
C5 F5 1.338(3) .
O3 C7 1.252(3) .
C6 F9 1.156(5) .
C6 F7A 1.258(8) .
C6 F9A 1.296(6) .
C6 F8 1.321(7) .
C6 F7 1.375(5) .
C6 F8A 1.447(7) .
C6 C7 1.526(3) .
C7 C8 1.393(3) .
C8 C9 1.371(3) .
C9 O4 1.249(3) .
C9 C10 1.544(3) .
C10 F11 1.314(3) .
C10 F12 1.329(3) .
C10 F10 1.338(3) .
O1R N2R 1.292(2) .
O1R Cu1 2.4086(14) 2_646
N2R C15R 1.341(3) .
N2R C3R 1.504(2) .
C3R C8R 1.532(4) .
C3R C7R 1.539(3) .
C3R C4R 1.550(4) .
C4R C5RA 1.448(10) .
C4R C5R 1.530(9) .
C5R C6R 1.495(16) .
C6R C7R 1.667(11) .
C5RA C6RA 1.518(14) .
C6RA C7R 1.399(12) .
C8R N13R 1.498(3) .
C8R C9R 1.535(3) .
C8R C12R 1.535(4) .
C9R C10A 1.35(2) .
C9R C11R 1.66(2) .
C10R C11R 1.210(19) .
C10R C12R 1.651(8) .
C10A C11A 1.94(2) .
C11A C12R 1.519(9) .
N13R O14R 1.276(2) .
N13R C15R 1.350(3) .
C15R C16R 1.437(3) .
C16R C22R 1.387(3) .
C16R C17R 1.400(3) .
C17R N18R 1.330(2) .
N18R N19R 1.358(2) .
N19R C22R 1.337(2) .
N19R C20R 1.476(2) .
C20R C21R 1.456(3) .
